data_7124784
loop_
_publ_author_name
'Li, Xuezhao'
'Wu, Jinguo'
'Chen, Liyong'
'Zhong, Xiaoming'
'He, Cheng'
'Zhang, Rong'
'Duan, Chunying'

_publ_section_title
;
 Engineering an iridium-containing metal-organic molecular capsule for
 induced-fit geometrical conversion and dual catalysis.
;
_journal_issue 62
_journal_name_full 'Chemical communications (Cambridge, England)'
_journal_page_first 9628
_journal_page_last 9631
_journal_paper_doi 10.1039/c6cc04647a
_journal_volume 52
_journal_year 2016
_chemical_formula_sum 'C118 H108 Cl6 Co3 Ir2 N24 O29'
_chemical_formula_weight 3100.17
_chemical_name_systematic Ir-Co1
_space_group_IT_number 15
_space_group_name_Hall '-C 2yc'
_space_group_name_H-M_alt 'C 1 2/c 1'
_symmetry_cell_setting monoclinic
_symmetry_space_group_name_H-M 'C 1 2/c 1'
_atom_sites_solution_hydrogens constr
_atom_sites_solution_primary direct
_atom_sites_solution_secondary difmap
_audit_creation_method SHELXL-97
_audit_update_record
;
2016-05-24 deposited with the CCDC.
2016-06-14 downloaded from the CCDC.
;
_cell_angle_alpha 90.00
_cell_angle_beta 102.845(2)
_cell_angle_gamma 90.00
_cell_formula_units_Z 4
_cell_length_a 31.230(5)
_cell_length_b 17.481(3)
_cell_length_c 26.747(4)
_cell_measurement_reflns_used 6019
_cell_measurement_temperature 200(2)
_cell_measurement_theta_max 22.99
_cell_measurement_theta_min 2.74
_cell_volume 14237(4)
_computing_cell_refinement 'Bruker SMART'
_computing_data_collection 'Bruker SMART'
_computing_data_reduction 'Bruker SAINT'
_computing_molecular_graphics 'Bruker SHELXTL'
_computing_publication_material 'Bruker SHELXTL'
_computing_structure_refinement 'Bruker SHELXTL'
_computing_structure_solution 'Bruker SHELXTL'
_diffrn_ambient_temperature 200(2)
_diffrn_measured_fraction_theta_full 0.999
_diffrn_measured_fraction_theta_max 0.999
_diffrn_measurement_device_type 'CCD area detector'
_diffrn_measurement_method 'phi and omega scans'
_diffrn_radiation_monochromator graphite
_diffrn_radiation_source 'fine-focus sealed tube'
_diffrn_radiation_type MoK\a
_diffrn_radiation_wavelength 0.71073
_diffrn_reflns_av_R_equivalents 0.0818
_diffrn_reflns_av_sigmaI/netI 0.0951
_diffrn_reflns_limit_h_max 35
_diffrn_reflns_limit_h_min -37
_diffrn_reflns_limit_k_max 20
_diffrn_reflns_limit_k_min -20
_diffrn_reflns_limit_l_max 30
_diffrn_reflns_limit_l_min -31
_diffrn_reflns_number 37130
_diffrn_reflns_theta_full 25.00
_diffrn_reflns_theta_max 25.00
_diffrn_reflns_theta_min 1.63
_exptl_absorpt_coefficient_mu 2.392
_exptl_absorpt_correction_T_max 0.7008
_exptl_absorpt_correction_T_min 0.5540
_exptl_absorpt_correction_type empirical
_exptl_absorpt_process_details SADABS
_exptl_crystal_colour red
_exptl_crystal_density_diffrn 1.446
_exptl_crystal_density_method 'not measured'
_exptl_crystal_description block
_exptl_crystal_F_000 6212
_exptl_crystal_size_max 0.28
_exptl_crystal_size_mid 0.25
_exptl_crystal_size_min 0.16
_refine_diff_density_max 2.103
_refine_diff_density_min -1.216
_refine_diff_density_rms 0.165
_refine_ls_extinction_method none
_refine_ls_goodness_of_fit_ref 1.049
_refine_ls_hydrogen_treatment mixed
_refine_ls_matrix_type full
_refine_ls_number_parameters 903
_refine_ls_number_reflns 12519
_refine_ls_number_restraints 34
_refine_ls_restrained_S_all 1.049
_refine_ls_R_factor_all 0.1024
_refine_ls_R_factor_gt 0.0643
_refine_ls_shift/su_max 0.002
_refine_ls_shift/su_mean 0.000
_refine_ls_structure_factor_coef Fsqd
_refine_ls_weighting_details 'calc w=1/[\s^2^(Fo^2^)+(0.1000P)^2^+0.0000P] where P=(Fo^2^+2Fc^2^)/3'
_refine_ls_weighting_scheme calc
_refine_ls_wR_factor_gt 0.1654
_refine_ls_wR_factor_ref 0.1793
_reflns_number_gt 8687
_reflns_number_total 12519
_reflns_threshold_expression >2sigma(I)
_cod_data_source_file c6cc04647a2.cif
_cod_data_source_block 1
_cod_depositor_comments
;
The following automatic conversions were performed:

data item '_symmetry_cell_setting' value 'Monoclinic' was changed to
'monoclinic' in accordance with the
/home/saulius/struct/COD-crude-data/automatic-downloads/DataCite-retrospective/RSC/depositions/lib/dictionaries/cif_core.dic
dictionary named 'cif_core.dic' version 2.4.2 last updated on
2011-04-26.

Automatic conversion script
Id: cif_fix_values 6909 2019-04-08 15:41:33Z antanas 
;
_cod_original_sg_symbol_H-M C2/c
_cod_database_code 7124784

loop_
_symmetry_equiv_pos_as_xyz
'x, y, z'
'-x, y, -z+1/2'
'x+1/2, y+1/2, z'
'-x+1/2, y+1/2, -z+1/2'
'-x, -y, -z'
'x, -y, z-1/2'
'-x+1/2, -y+1/2, -z'
'x+1/2, -y+1/2, z-1/2'

loop_
_atom_site_label
_atom_site_type_symbol
_atom_site_fract_x
_atom_site_fract_y
_atom_site_fract_z
_atom_site_U_iso_or_equiv
_atom_site_adp_type
_atom_site_occupancy
_atom_site_symmetry_multiplicity
_atom_site_calc_flag
_atom_site_refinement_flags
_atom_site_disorder_assembly
_atom_site_disorder_group
Ir1 Ir 0.509957(11) -0.22614(2) 0.591791(12) 0.02488(13) Uani 1 1 d . A .
Co1 Co 0.64331(4) -0.36167(7) 0.79798(4) 0.0289(3) Uani 1 1 d . . .
Co2 Co 0.5000 0.06024(9) 0.7500 0.0351(4) Uani 1 2 d S . .
N1 N 0.4535(2) -0.2344(4) 0.5315(3) 0.0265(16) Uani 1 1 d . . .
N2 N 0.4509(2) -0.0223(4) 0.7222(3) 0.0251(16) Uani 1 1 d . A .
N3 N 0.4646(3) 0.0614(4) 0.8071(3) 0.042(2) Uani 1 1 d . A .
N4 N 0.5426(2) -0.3149(4) 0.5596(3) 0.0276(16) Uani 1 1 d . A .
N5 N 0.4232(2) -0.3978(4) 0.7137(3) 0.0310(17) Uani 1 1 d . . .
N6 N 0.3673(3) -0.4139(5) 0.7756(3) 0.039(2) Uani 1 1 d . . .
N7 N 0.5387(2) -0.1393(4) 0.5541(3) 0.0264(16) Uani 1 1 d . . .
N8 N 0.6339(2) -0.2463(4) 0.7765(3) 0.0309(18) Uani 1 1 d . . .
N9 N 0.6581(2) -0.3041(5) 0.8697(3) 0.039(2) Uani 1 1 d . . .
N10 N 0.4550(6) 0.1497(11) 0.7251(8) 0.033(4) Uani 0.50 1 d PU A 1
C401 C 0.4320(7) 0.1987(13) 0.7220(8) 0.048(5) Uani 0.50 1 d P A 1
C402 C 0.3951(10) 0.2684(17) 0.747(3) 0.29(5) Uani 0.50 1 d P A 1
H40B H 0.3829 0.3040 0.7200 0.428 Uiso 0.50 1 calc PR A 1
H40C H 0.4120 0.2955 0.7756 0.428 Uiso 0.50 1 calc PR A 1
H40D H 0.3719 0.2408 0.7568 0.428 Uiso 0.50 1 calc PR A 1
N11 N 0.4568(7) 0.1357(11) 0.6983(9) 0.047(5) Uani 0.50 1 d P A 2
C403 C 0.4294(9) 0.1610(13) 0.6668(9) 0.063(7) Uani 0.50 1 d PD A 2
C404 C 0.3935(10) 0.183(2) 0.6182(11) 0.117(11) Uani 0.50 1 d PDU A 2
H40E H 0.3780 0.2277 0.6254 0.176 Uiso 0.50 1 calc PR A 2
H40F H 0.3732 0.1414 0.6092 0.176 Uiso 0.50 1 calc PR A 2
H40G H 0.4073 0.1935 0.5902 0.176 Uiso 0.50 1 calc PR A 2
N12 N 0.6583(4) -0.4666(5) 0.8342(4) 0.055(3) Uani 1 1 d . . .
N13 N 0.7104(3) -0.3482(5) 0.7980(3) 0.041(2) Uani 1 1 d . . .
C101 C 0.4474(3) -0.2810(5) 0.4898(4) 0.036(2) Uani 1 1 d . . .
H10A H 0.4690 -0.3168 0.4880 0.043 Uiso 1 1 calc R . .
C102 C 0.4111(3) -0.2778(6) 0.4508(4) 0.046(3) Uani 1 1 d . . .
H10B H 0.4081 -0.3113 0.4232 0.055 Uiso 1 1 calc R . .
C103 C 0.3789(3) -0.2249(6) 0.4524(4) 0.043(2) Uani 1 1 d . . .
H10C H 0.3541 -0.2217 0.4257 0.051 Uiso 1 1 calc R . .
C104 C 0.3838(3) -0.1769(6) 0.4936(3) 0.034(2) Uani 1 1 d . . .
H10D H 0.3623 -0.1406 0.4951 0.041 Uiso 1 1 calc R . .
C105 C 0.4216(3) -0.1827(5) 0.5339(3) 0.0257(19) Uani 1 1 d . . .
C106 C 0.4296(3) -0.1361(5) 0.5812(3) 0.0239(19) Uani 1 1 d . A .
C107 C 0.3985(3) -0.0857(5) 0.5919(3) 0.029(2) Uani 1 1 d . . .
H10E H 0.3725 -0.0774 0.5676 0.035 Uiso 1 1 calc R . .
C108 C 0.4060(3) -0.0475(5) 0.6387(3) 0.029(2) Uani 1 1 d . A .
H10F H 0.3855 -0.0128 0.6457 0.034 Uiso 1 1 calc R . .
C109 C 0.4438(3) -0.0619(5) 0.6742(3) 0.027(2) Uani 1 1 d . . .
C110 C 0.4761(3) -0.1107(5) 0.6636(3) 0.0244(19) Uani 1 1 d . A .
H11A H 0.5020 -0.1173 0.6882 0.029 Uiso 1 1 calc R . .
C111 C 0.4704(2) -0.1501(5) 0.6169(3) 0.0224(18) Uani 1 1 d . . .
C112 C 0.4207(3) -0.0232(5) 0.7465(3) 0.029(2) Uani 1 1 d . . .
H11B H 0.3954 -0.0520 0.7349 0.034 Uiso 1 1 calc R A .
C113 C 0.4263(3) 0.0228(5) 0.7944(4) 0.037(2) Uani 1 1 d . A .
C114 C 0.3933(3) 0.0292(6) 0.8217(4) 0.045(3) Uani 1 1 d . . .
H11C H 0.3669 0.0033 0.8111 0.054 Uiso 1 1 calc R A .
C115 C 0.4008(4) 0.0747(7) 0.8647(4) 0.061(3) Uani 1 1 d . A .
H11D H 0.3790 0.0808 0.8831 0.073 Uiso 1 1 calc R . .
C116 C 0.4384(5) 0.1089(8) 0.8794(5) 0.082(5) Uani 1 1 d . . .
H11E H 0.4440 0.1373 0.9096 0.098 Uiso 1 1 calc R A .
C117 C 0.4712(4) 0.1033(6) 0.8497(4) 0.065(4) Uani 1 1 d . A .
H11F H 0.4976 0.1293 0.8604 0.078 Uiso 1 1 calc R . .
C201 C 0.3407(4) -0.4183(7) 0.8070(4) 0.056(3) Uani 1 1 d . . .
H20A H 0.3155 -0.3883 0.8008 0.067 Uiso 1 1 calc R . .
C202 C 0.3489(4) -0.4650(9) 0.8479(5) 0.075(4) Uani 1 1 d . . .
H20B H 0.3292 -0.4658 0.8695 0.090 Uiso 1 1 calc R . .
C203 C 0.3844(4) -0.5108(8) 0.8589(5) 0.071(4) Uani 1 1 d . . .
H20C H 0.3893 -0.5439 0.8868 0.085 Uiso 1 1 calc R . .
C204 C 0.4129(3) -0.5061(6) 0.8270(4) 0.054(3) Uani 1 1 d . . .
H20D H 0.4379 -0.5366 0.8328 0.064 Uiso 1 1 calc R . .
C205 C 0.4045(3) -0.4561(6) 0.7865(4) 0.040(2) Uani 1 1 d . . .
C206 C 0.4338(3) -0.4447(5) 0.7512(4) 0.036(2) Uani 1 1 d . . .
H20E H 0.4601 -0.4716 0.7560 0.043 Uiso 1 1 calc R . .
C207 C 0.4494(3) -0.3957(5) 0.6765(3) 0.028(2) Uani 1 1 d . . .
C208 C 0.4588(3) -0.4626(5) 0.6540(4) 0.038(2) Uani 1 1 d . . .
H20F H 0.4486 -0.5093 0.6632 0.046 Uiso 1 1 calc R . .
C209 C 0.4839(3) -0.4587(5) 0.6173(4) 0.038(2) Uani 1 1 d . . .
H20G H 0.4901 -0.5034 0.6015 0.046 Uiso 1 1 calc R . .
C210 C 0.4998(3) -0.3894(5) 0.6038(3) 0.028(2) Uani 1 1 d . A .
C211 C 0.4889(2) -0.3199(5) 0.6244(3) 0.0229(18) Uani 1 1 d . . .
C212 C 0.4628(3) -0.3234(5) 0.6607(3) 0.028(2) Uani 1 1 d . A .
H21A H 0.4542 -0.2786 0.6744 0.033 Uiso 1 1 calc R . .
C213 C 0.5285(3) -0.3858(5) 0.5677(4) 0.031(2) Uani 1 1 d . . .
C214 C 0.5430(3) -0.4482(6) 0.5444(4) 0.044(3) Uani 1 1 d . A .
H21B H 0.5334 -0.4971 0.5501 0.053 Uiso 1 1 calc R . .
C215 C 0.5721(4) -0.4375(7) 0.5124(4) 0.053(3) Uani 1 1 d . . .
H21C H 0.5812 -0.4787 0.4954 0.064 Uiso 1 1 calc R A .
C216 C 0.5870(3) -0.3658(6) 0.5064(4) 0.046(3) Uani 1 1 d . A .
H21D H 0.6079 -0.3582 0.4870 0.056 Uiso 1 1 calc R . .
C217 C 0.5712(3) -0.3050(6) 0.5287(4) 0.038(2) Uani 1 1 d . . .
H21E H 0.5802 -0.2559 0.5226 0.045 Uiso 1 1 calc R A .
C301 C 0.5202(3) -0.1072(5) 0.5086(3) 0.032(2) Uani 1 1 d . . .
H30A H 0.4912 -0.1187 0.4931 0.039 Uiso 1 1 calc R . .
C302 C 0.5437(3) -0.0573(6) 0.4847(4) 0.045(3) Uani 1 1 d . . .
H30B H 0.5305 -0.0346 0.4537 0.055 Uiso 1 1 calc R . .
C303 C 0.5869(3) -0.0417(6) 0.5074(4) 0.049(3) Uani 1 1 d . . .
H30C H 0.6034 -0.0098 0.4911 0.059 Uiso 1 1 calc R . .
C304 C 0.6049(3) -0.0726(6) 0.5528(4) 0.049(3) Uani 1 1 d . . .
H30D H 0.6339 -0.0612 0.5686 0.059 Uiso 1 1 calc R . .
C305 C 0.5805(3) -0.1222(5) 0.5768(4) 0.034(2) Uani 1 1 d . . .
C306 C 0.5957(3) -0.1582(5) 0.6273(4) 0.032(2) Uani 1 1 d . A .
C307 C 0.6382(3) -0.1439(6) 0.6569(4) 0.040(2) Uani 1 1 d . . .
H30E H 0.6577 -0.1145 0.6433 0.048 Uiso 1 1 calc R . .
C308 C 0.6511(3) -0.1729(5) 0.7054(4) 0.038(2) Uani 1 1 d . . .
H30F H 0.6790 -0.1632 0.7253 0.046 Uiso 1 1 calc R . .
C309 C 0.6214(3) -0.2172(5) 0.7239(4) 0.033(2) Uani 1 1 d . . .
C310 C 0.5802(3) -0.2345(5) 0.6950(3) 0.0257(19) Uani 1 1 d . A .
H31A H 0.5615 -0.2650 0.7091 0.031 Uiso 1 1 calc R . .
C311 C 0.5657(3) -0.2069(4) 0.6445(3) 0.0229(19) Uani 1 1 d . . .
C312 C 0.6529(3) -0.2022(5) 0.8131(4) 0.037(2) Uani 1 1 d . . .
H31B H 0.6577 -0.1512 0.8061 0.044 Uiso 1 1 calc R . .
C313 C 0.6667(3) -0.2299(6) 0.8636(4) 0.042(2) Uani 1 1 d . . .
C314 C 0.6880(3) -0.1839(7) 0.9040(4) 0.060(3) Uani 1 1 d . . .
H31C H 0.6946 -0.1331 0.8987 0.073 Uiso 1 1 calc R . .
C315 C 0.6990(4) -0.2166(9) 0.9533(5) 0.078(5) Uani 1 1 d . . .
H31D H 0.7134 -0.1876 0.9811 0.094 Uiso 1 1 calc R . .
C316 C 0.6884(4) -0.2923(10) 0.9602(5) 0.078(5) Uani 1 1 d . . .
H31E H 0.6945 -0.3140 0.9928 0.093 Uiso 1 1 calc R . .
C317 C 0.6682(3) -0.3359(8) 0.9169(4) 0.058(3) Uani 1 1 d . . .
H31F H 0.6618 -0.3872 0.9210 0.069 Uiso 1 1 calc R . .
C405 C 0.6551(6) -0.5160(15) 0.8579(10) 0.142(9) Uani 1 1 d . . .
C406 C 0.6592(11) -0.598(2) 0.8945(13) 0.44(4) Uani 1 1 d . . .
H40K H 0.6355 -0.5999 0.9120 0.657 Uiso 1 1 calc R . .
H40L H 0.6867 -0.5983 0.9193 0.657 Uiso 1 1 calc R . .
H40M H 0.6577 -0.6422 0.8727 0.657 Uiso 1 1 calc R . .
C407 C 0.7457(4) -0.3432(7) 0.7984(4) 0.056(3) Uani 1 1 d . . .
C408 C 0.7937(4) -0.3388(11) 0.7980(7) 0.112(6) Uani 1 1 d . . .
H40H H 0.8075 -0.3867 0.8093 0.168 Uiso 1 1 calc R . .
H40I H 0.8072 -0.2987 0.8206 0.168 Uiso 1 1 calc R . .
H40J H 0.7969 -0.3281 0.7638 0.168 Uiso 1 1 calc R . .
C501 C 0.2387(13) 0.2228(19) 0.3495(14) 0.123(13) Uani 0.50 1 d PD E .
H50A H 0.2431 0.2060 0.3844 0.184 Uiso 0.50 1 calc PR . .
H50B H 0.2139 0.2568 0.3417 0.184 Uiso 0.50 1 calc PR . .
H50C H 0.2645 0.2491 0.3447 0.184 Uiso 0.50 1 calc PR . .
C502 C 0.2297(15) 0.151(3) 0.3124(14) 0.173(19) Uani 0.50 1 d PDU . .
H50D H 0.2104 0.1264 0.3313 0.208 Uiso 0.50 1 calc PR B 1
H50E H 0.2095 0.1783 0.2855 0.208 Uiso 0.50 1 calc PR B 1
C503 C 0.2230(18) 0.098(3) 0.219(2) 0.39(9) Uani 0.50 1 d PD . .
H50I H 0.2017 0.0576 0.2079 0.474 Uiso 0.50 1 calc PR C 1
H50J H 0.2500 0.0767 0.2131 0.474 Uiso 0.50 1 calc PR C 1
C504 C 0.211(2) 0.146(3) 0.169(3) 0.59(13) Uani 0.50 1 d PD E .
H50F H 0.2086 0.1132 0.1394 0.886 Uiso 0.50 1 calc PR . .
H50G H 0.2336 0.1836 0.1685 0.886 Uiso 0.50 1 calc PR . .
H50H H 0.1835 0.1721 0.1668 0.886 Uiso 0.50 1 calc PR . .
Cl3 Cl 0.00742(17) 0.18757(19) 0.38011(13) 0.0973(15) Uani 1 1 d . . .
Cl1 Cl 0.21755(9) 0.45097(19) 0.07288(14) 0.0669(9) Uani 1 1 d . . .
Cl2 Cl 0.19845(10) 0.4557(2) 0.32107(14) 0.0729(10) Uani 1 1 d . . .
O1W O 0.0000 0.1000(8) 0.2500 0.099(5) Uani 1 2 d S . .
O2W O 0.1849(9) -0.0249(17) 0.5305(6) 0.183(15) Uani 0.50 1 d P . .
O3W O 0.3215(7) 0.2341(13) 0.5204(12) 0.291(14) Uani 1 1 d . . .
O11 O 0.2614(3) 0.4748(7) 0.0781(5) 0.130(5) Uani 1 1 d . . .
O12 O 0.2189(3) 0.3699(5) 0.0800(4) 0.091(3) Uani 1 1 d . . .
O13 O 0.2004(4) 0.4839(7) 0.1138(4) 0.125(4) Uani 1 1 d . . .
O14 O 0.1901(3) 0.4695(6) 0.0229(4) 0.092(3) Uani 1 1 d . . .
O21 O 0.1894(4) 0.5182(7) 0.2900(6) 0.135(5) Uani 1 1 d . . .
O22 O 0.2382(3) 0.4251(6) 0.3194(5) 0.106(4) Uani 1 1 d . . .
O23 O 0.1634(3) 0.4060(7) 0.3042(5) 0.111(4) Uani 1 1 d . . .
O24 O 0.1994(4) 0.4805(11) 0.3719(5) 0.174(7) Uani 1 1 d . . .
O31 O -0.0008(10) 0.2101(14) 0.3318(8) 0.091(8) Uani 0.50 1 d P D .
O31' O -0.0359(10) 0.2179(14) 0.3368(8) 0.105(9) Uani 0.50 1 d P D .
O32 O 0.0587(6) 0.1470(11) 0.3839(7) 0.073(6) Uani 0.50 1 d P D 1
O32' O 0.0337(8) 0.1586(14) 0.3561(9) 0.089(7) Uani 0.50 1 d P D 2
O33 O 0.0191(3) 0.2520(4) 0.4118(3) 0.072(3) Uani 1 1 d . D .
O34 O -0.0153(3) 0.1339(5) 0.4039(3) 0.079(3) Uani 1 1 d . D .
O50 O 0.232(2) 0.079(3) 0.278(2) 0.17(3) Uani 0.25 1 d PD E 1
O50' O 0.2218(11) 0.170(2) 0.2534(14) 0.101(15) Uani 0.25 1 d PD E 2

loop_
_atom_site_aniso_label
_atom_site_aniso_U_11
_atom_site_aniso_U_22
_atom_site_aniso_U_33
_atom_site_aniso_U_23
_atom_site_aniso_U_13
_atom_site_aniso_U_12
Ir1 0.0246(2) 0.0292(2) 0.01962(19) -0.00190(16) 0.00248(13) -0.00399(15)
Co1 0.0262(7) 0.0336(7) 0.0257(7) -0.0024(5) 0.0034(5) 0.0038(5)
Co2 0.0320(10) 0.0218(9) 0.0453(11) 0.000 -0.0047(8) 0.000
N1 0.029(4) 0.023(4) 0.025(4) -0.003(3) 0.001(3) -0.001(3)
N2 0.032(4) 0.020(4) 0.023(4) 0.002(3) 0.004(3) 0.005(3)
N3 0.043(5) 0.034(5) 0.038(5) -0.012(4) -0.013(4) 0.015(4)
N4 0.024(4) 0.036(4) 0.022(4) 0.004(3) 0.003(3) 0.002(3)
N5 0.029(4) 0.029(4) 0.035(5) 0.001(4) 0.007(3) -0.006(3)
N6 0.042(5) 0.046(5) 0.029(4) 0.015(4) 0.007(4) -0.011(4)
N7 0.025(4) 0.029(4) 0.024(4) 0.007(3) 0.005(3) -0.007(3)
N8 0.017(4) 0.036(4) 0.035(5) -0.002(4) -0.003(3) 0.006(3)
N9 0.027(4) 0.067(6) 0.021(4) -0.003(4) 0.002(3) 0.016(4)
N10 0.036(8) 0.026(8) 0.040(8) 0.010(7) 0.014(7) 0.019(6)
C401 0.044(13) 0.056(14) 0.045(14) 0.019(11) 0.009(10) 0.000(11)
C402 0.05(2) 0.041(19) 0.68(13) 0.06(4) -0.11(4) 0.003(15)
N11 0.066(14) 0.038(12) 0.043(13) 0.000(11) 0.023(12) 0.005(9)
C403 0.09(2) 0.046(15) 0.053(16) 0.036(13) 0.015(14) 0.007(13)
C404 0.111(14) 0.114(14) 0.129(14) 0.023(10) 0.034(10) 0.011(9)
N12 0.065(7) 0.034(6) 0.059(7) 0.011(5) 0.001(5) 0.006(5)
N13 0.022(4) 0.054(6) 0.045(5) -0.005(4) 0.005(4) 0.007(4)
C101 0.041(6) 0.028(5) 0.032(5) -0.004(4) -0.007(4) -0.001(4)
C102 0.053(7) 0.050(7) 0.026(5) -0.009(5) -0.008(5) -0.020(5)
C103 0.040(6) 0.058(7) 0.026(5) -0.002(5) -0.003(4) -0.015(5)
C104 0.023(5) 0.046(6) 0.029(5) -0.001(5) -0.002(4) -0.006(4)
C105 0.020(4) 0.035(5) 0.022(5) -0.005(4) 0.002(4) -0.008(4)
C106 0.026(5) 0.025(5) 0.019(4) 0.000(4) 0.001(4) -0.001(4)
C107 0.029(5) 0.031(5) 0.024(5) 0.005(4) -0.003(4) -0.002(4)
C108 0.029(5) 0.030(5) 0.027(5) 0.004(4) 0.004(4) 0.006(4)
C109 0.026(5) 0.032(5) 0.023(5) 0.002(4) 0.007(4) -0.006(4)
C110 0.024(5) 0.025(5) 0.021(5) -0.003(4) -0.002(4) -0.001(4)
C111 0.015(4) 0.029(5) 0.022(5) 0.004(4) 0.000(3) -0.005(3)
C112 0.032(5) 0.019(5) 0.034(5) -0.002(4) 0.006(4) 0.004(4)
C113 0.048(6) 0.031(5) 0.032(6) 0.003(4) 0.004(5) 0.016(5)
C114 0.053(7) 0.044(6) 0.037(6) -0.002(5) 0.009(5) 0.019(5)
C115 0.076(9) 0.067(8) 0.037(7) -0.004(6) 0.007(6) 0.033(7)
C116 0.102(11) 0.084(10) 0.042(7) -0.031(7) -0.022(8) 0.065(9)
C117 0.065(8) 0.053(7) 0.057(8) -0.029(6) -0.031(6) 0.029(6)
C201 0.054(7) 0.077(9) 0.044(7) 0.025(6) 0.025(6) 0.006(6)
C202 0.061(9) 0.120(12) 0.051(8) 0.028(8) 0.024(7) 0.001(8)
C203 0.070(9) 0.078(9) 0.064(9) 0.038(7) 0.012(7) -0.014(7)
C204 0.043(6) 0.057(7) 0.056(7) 0.025(6) 0.002(5) -0.009(5)
C205 0.037(6) 0.039(6) 0.041(6) 0.012(5) 0.001(5) -0.006(5)
C206 0.026(5) 0.035(6) 0.040(6) 0.010(5) -0.005(4) -0.004(4)
C207 0.026(5) 0.026(5) 0.030(5) -0.001(4) 0.002(4) -0.002(4)
C208 0.042(6) 0.025(5) 0.047(6) -0.003(5) 0.010(5) -0.005(4)
C209 0.045(6) 0.019(5) 0.051(6) -0.017(5) 0.012(5) -0.002(4)
C210 0.022(5) 0.026(5) 0.033(5) -0.005(4) 0.001(4) 0.004(4)
C211 0.020(4) 0.023(5) 0.023(5) 0.002(4) 0.000(4) -0.007(4)
C212 0.028(5) 0.030(5) 0.024(5) -0.002(4) 0.003(4) -0.001(4)
C213 0.024(5) 0.032(5) 0.037(6) -0.006(4) 0.005(4) -0.004(4)
C214 0.052(7) 0.040(6) 0.040(6) -0.012(5) 0.011(5) -0.001(5)
C215 0.061(7) 0.054(7) 0.047(7) -0.020(6) 0.016(6) 0.010(6)
C216 0.048(6) 0.052(7) 0.045(6) -0.010(5) 0.023(5) 0.000(5)
C217 0.039(6) 0.041(6) 0.035(6) 0.002(5) 0.011(5) 0.002(5)
C301 0.034(5) 0.040(6) 0.021(5) 0.001(4) 0.002(4) -0.001(4)
C302 0.058(7) 0.048(7) 0.029(6) 0.010(5) 0.007(5) -0.011(5)
C303 0.047(7) 0.054(7) 0.041(6) 0.022(5) 0.001(5) -0.008(5)
C304 0.036(6) 0.062(7) 0.047(7) 0.007(6) 0.002(5) -0.018(5)
C305 0.032(5) 0.036(5) 0.034(5) 0.007(4) 0.005(4) -0.001(4)
C306 0.023(5) 0.031(5) 0.040(6) 0.001(4) 0.000(4) -0.011(4)
C307 0.028(5) 0.041(6) 0.046(6) 0.011(5) -0.001(5) -0.012(4)
C308 0.025(5) 0.035(6) 0.046(6) 0.003(5) -0.011(4) -0.006(4)
C309 0.031(5) 0.027(5) 0.036(5) -0.005(4) -0.003(4) 0.008(4)
C310 0.025(5) 0.021(5) 0.028(5) 0.000(4) -0.001(4) -0.001(4)
C311 0.020(4) 0.018(4) 0.029(5) -0.006(4) 0.001(4) 0.003(3)
C312 0.036(6) 0.028(5) 0.037(6) -0.001(4) -0.013(4) 0.016(4)
C313 0.033(5) 0.050(7) 0.039(6) -0.011(6) -0.005(4) 0.015(5)
C314 0.051(7) 0.072(8) 0.047(7) -0.025(6) -0.013(6) 0.028(6)
C315 0.057(8) 0.122(13) 0.041(7) -0.047(8) -0.020(6) 0.050(8)
C316 0.053(8) 0.141(14) 0.034(7) -0.019(8) -0.002(6) 0.053(9)
C317 0.040(6) 0.103(10) 0.029(6) 0.002(6) 0.005(5) 0.032(6)
C405 0.059(11) 0.18(2) 0.18(2) -0.032(19) -0.005(13) -0.010(14)
C406 0.36(5) 0.51(7) 0.33(5) 0.34(5) -0.16(4) -0.27(5)
C407 0.063(8) 0.072(9) 0.034(6) 0.001(6) 0.010(6) 0.017(6)
C408 0.043(8) 0.174(18) 0.129(15) 0.017(13) 0.038(9) 0.000(9)
C501 0.16(4) 0.10(3) 0.13(3) 0.02(2) 0.06(3) 0.04(2)
C502 0.17(2) 0.17(2) 0.18(2) 0.014(10) 0.043(11) 0.001(10)
C503 0.09(4) 0.37(12) 0.74(19) -0.47(14) 0.11(9) -0.07(7)
C504 0.10(5) 0.06(3) 1.5(4) -0.22(9) 0.03(11) -0.02(3)
Cl3 0.215(5) 0.0409(18) 0.044(2) -0.0129(16) 0.044(3) -0.019(2)
Cl1 0.0348(16) 0.073(2) 0.086(2) -0.0047(19) -0.0005(15) 0.0057(14)
Cl2 0.0419(18) 0.100(3) 0.075(2) 0.005(2) 0.0106(16) 0.0215(18)
O1W 0.154(14) 0.075(10) 0.062(9) 0.000 0.010(9) 0.000
O2W 0.23(3) 0.30(3) 0.021(9) -0.042(14) 0.034(13) 0.21(3)
O3W 0.149(17) 0.28(3) 0.39(4) 0.12(2) -0.04(2) 0.011(15)
O11 0.041(6) 0.145(11) 0.190(13) 0.042(9) -0.003(7) -0.001(6)
O12 0.109(8) 0.075(7) 0.080(7) 0.019(5) 0.002(6) 0.008(6)
O13 0.113(9) 0.158(11) 0.107(9) -0.028(8) 0.028(7) 0.057(8)
O14 0.058(6) 0.098(8) 0.108(8) 0.025(6) -0.008(5) -0.002(5)
O21 0.087(8) 0.100(9) 0.211(14) 0.048(9) 0.018(8) 0.026(7)
O22 0.055(6) 0.114(8) 0.157(11) 0.020(7) 0.038(6) 0.039(5)
O23 0.061(6) 0.138(10) 0.142(10) 0.002(8) 0.037(6) -0.008(6)
O24 0.108(10) 0.31(2) 0.091(9) -0.051(11) 0.001(8) 0.054(11)
O31 0.13(2) 0.099(17) 0.041(12) -0.024(11) 0.004(14) 0.033(17)
O31' 0.16(2) 0.092(17) 0.035(12) 0.012(11) -0.031(15) -0.037(18)
O32 0.073(14) 0.072(12) 0.063(13) -0.020(10) -0.006(10) 0.054(11)
O32' 0.10(2) 0.097(18) 0.075(16) -0.054(15) 0.039(14) -0.001(15)
O33 0.128(8) 0.035(4) 0.050(5) -0.010(4) 0.017(5) 0.005(5)
O34 0.123(8) 0.048(5) 0.073(6) -0.001(5) 0.038(6) 0.001(5)
O50 0.19(6) 0.19(6) 0.16(6) -0.01(5) 0.11(5) -0.11(5)
O50' 0.05(2) 0.11(4) 0.15(4) 0.05(3) 0.04(3) 0.01(2)

loop_
_atom_type_symbol
_atom_type_description
_atom_type_scat_dispersion_real
_atom_type_scat_dispersion_imag
_atom_type_scat_source
C C 0.0033 0.0016 'International Tables Vol C Tables 4.2.6.8 and 6.1.1.4'
H H 0.0000 0.0000 'International Tables Vol C Tables 4.2.6.8 and 6.1.1.4'
Cl Cl 0.1484 0.1585 'International Tables Vol C Tables 4.2.6.8 and 6.1.1.4'
Co Co 0.3494 0.9721 'International Tables Vol C Tables 4.2.6.8 and 6.1.1.4'
Ir Ir -1.4442 7.9887 'International Tables Vol C Tables 4.2.6.8 and 6.1.1.4'
N N 0.0061 0.0033 'International Tables Vol C Tables 4.2.6.8 and 6.1.1.4'
O O 0.0106 0.0060 'International Tables Vol C Tables 4.2.6.8 and 6.1.1.4'

loop_
_geom_angle_atom_site_label_1
_geom_angle_atom_site_label_2
_geom_angle_atom_site_label_3
_geom_angle
_geom_angle_site_symmetry_1
_geom_angle_site_symmetry_3
C311 Ir1 C111 98.9(3) . .
C311 Ir1 C211 98.4(3) . .
C111 Ir1 C211 96.1(3) . .
C311 Ir1 N1 172.8(3) . .
C111 Ir1 N1 80.3(3) . .
C211 Ir1 N1 88.7(3) . .
C311 Ir1 N7 79.8(3) . .
C111 Ir1 N7 92.4(3) . .
C211 Ir1 N7 171.5(3) . .
N1 Ir1 N7 93.1(3) . .
C311 Ir1 N4 89.3(3) . .
C111 Ir1 N4 171.2(3) . .
C211 Ir1 N4 79.4(3) . .
N1 Ir1 N4 92.0(3) . .
N7 Ir1 N4 92.2(3) . .
N12 Co1 N8 168.1(4) . .
N12 Co1 N13 88.7(4) . .
N8 Co1 N13 88.4(3) . .
N12 Co1 N9 90.9(4) . .
N8 Co1 N9 77.4(3) . .
N13 Co1 N9 86.0(3) . .
N12 Co1 N5 85.2(4) . 2_656
N8 Co1 N5 99.9(3) . 2_656
N13 Co1 N5 166.3(3) . 2_656
N9 Co1 N5 106.4(3) . 2_656
N12 Co1 N6 91.4(4) . 2_656
N8 Co1 N6 100.1(3) . 2_656
N13 Co1 N6 90.0(3) . 2_656
N9 Co1 N6 175.2(3) . 2_656
N5 Co1 N6 77.9(3) 2_656 2_656
N3 Co2 N3 178.8(4) 2_656 .
N3 Co2 N10 78.3(5) 2_656 2_656
N3 Co2 N10 100.8(6) . 2_656
N3 Co2 N10 100.8(6) 2_656 .
N3 Co2 N10 78.3(5) . .
N10 Co2 N10 84.2(11) 2_656 .
N3 Co2 N2 102.2(3) 2_656 .
N3 Co2 N2 78.6(3) . .
N10 Co2 N2 175.1(6) 2_656 .
N10 Co2 N2 90.9(6) . .
N3 Co2 N2 78.6(3) 2_656 2_656
N3 Co2 N2 102.2(3) . 2_656
N10 Co2 N2 90.9(6) 2_656 2_656
N10 Co2 N2 175.1(6) . 2_656
N2 Co2 N2 94.0(4) . 2_656
N3 Co2 N11 96.1(6) 2_656 2_656
N3 Co2 N11 83.2(6) . 2_656
N10 Co2 N11 20.8(5) 2_656 2_656
N10 Co2 N11 91.5(7) . 2_656
N2 Co2 N11 160.8(6) . 2_656
N2 Co2 N11 83.7(6) 2_656 2_656
N3 Co2 N11 83.2(6) 2_656 .
N3 Co2 N11 96.1(6) . .
N10 Co2 N11 91.5(7) 2_656 .
N10 Co2 N11 20.8(5) . .
N2 Co2 N11 83.7(6) . .
N2 Co2 N11 160.8(6) 2_656 .
N11 Co2 N11 104.5(11) 2_656 .
C105 N1 C101 117.9(7) . .
C105 N1 Ir1 114.5(5) . .
C101 N1 Ir1 127.4(6) . .
C112 N2 C109 118.3(7) . .
C112 N2 Co2 113.1(6) . .
C109 N2 Co2 126.9(5) . .
C117 N3 C113 116.9(10) . .
C117 N3 Co2 129.0(9) . .
C113 N3 Co2 113.3(6) . .
C213 N4 C217 119.8(8) . .
C213 N4 Ir1 113.6(5) . .
C217 N4 Ir1 126.1(6) . .
C206 N5 C207 118.4(8) . .
C206 N5 Co1 112.3(6) . 2_656
C207 N5 Co1 125.8(6) . 2_656
C201 N6 C205 118.0(8) . .
C201 N6 Co1 128.9(7) . 2_656
C205 N6 Co1 112.4(6) . 2_656
C301 N7 C305 119.6(7) . .
C301 N7 Ir1 125.8(6) . .
C305 N7 Ir1 114.3(5) . .
C312 N8 C309 120.2(8) . .
C312 N8 Co1 110.8(6) . .
C309 N8 Co1 125.9(6) . .
C313 N9 C317 120.1(10) . .
C313 N9 Co1 110.8(6) . .
C317 N9 Co1 127.4(8) . .
C401 N10 Co2 166(2) . .
N10 C401 C402 155(3) . .
C401 C402 H40B 109.5 . .
C401 C402 H40C 109.5 . .
H40B C402 H40C 109.5 . .
C401 C402 H40D 109.5 . .
H40B C402 H40D 109.5 . .
H40C C402 H40D 109.5 . .
C403 N11 Co2 165(2) . .
N11 C403 C404 170(3) . .
C403 C404 H40E 109.5 . .
C403 C404 H40F 109.5 . .
H40E C404 H40F 109.5 . .
C403 C404 H40G 109.5 . .
H40E C404 H40G 109.5 . .
H40F C404 H40G 109.5 . .
C405 N12 Co1 158.7(16) . .
C407 N13 Co1 178.1(10) . .
N1 C101 C102 123.1(9) . .
N1 C101 H10A 118.5 . .
C102 C101 H10A 118.5 . .
C101 C102 C103 119.6(10) . .
C101 C102 H10B 120.2 . .
C103 C102 H10B 120.2 . .
C104 C103 C102 119.1(9) . .
C104 C103 H10C 120.4 . .
C102 C103 H10C 120.4 . .
C103 C104 C105 119.7(9) . .
C103 C104 H10D 120.2 . .
C105 C104 H10D 120.2 . .
N1 C105 C104 120.6(8) . .
N1 C105 C106 115.0(7) . .
C104 C105 C106 124.4(8) . .
C107 C106 C111 122.2(8) . .
C107 C106 C105 122.2(7) . .
C111 C106 C105 115.5(7) . .
C106 C107 C108 120.2(8) . .
C106 C107 H10E 119.9 . .
C108 C107 H10E 119.9 . .
C109 C108 C107 119.0(8) . .
C109 C108 H10F 120.5 . .
C107 C108 H10F 120.5 . .
C108 C109 C110 121.6(8) . .
C108 C109 N2 118.2(8) . .
C110 C109 N2 120.1(7) . .
C109 C110 C111 121.7(8) . .
C109 C110 H11A 119.1 . .
C111 C110 H11A 119.1 . .
C110 C111 C106 115.2(7) . .
C110 C111 Ir1 130.6(6) . .
C106 C111 Ir1 114.1(6) . .
N2 C112 C113 118.7(8) . .
N2 C112 H11B 120.6 . .
C113 C112 H11B 120.6 . .
N3 C113 C114 122.9(9) . .
N3 C113 C112 114.6(8) . .
C114 C113 C112 122.4(9) . .
C115 C114 C113 118.5(11) . .
C115 C114 H11C 120.7 . .
C113 C114 H11C 120.7 . .
C116 C115 C114 119.7(12) . .
C116 C115 H11D 120.2 . .
C114 C115 H11D 120.2 . .
C115 C116 C117 120.6(11) . .
C115 C116 H11E 119.7 . .
C117 C116 H11E 119.7 . .
N3 C117 C116 121.2(12) . .
N3 C117 H11F 119.4 . .
C116 C117 H11F 119.4 . .
N6 C201 C202 121.7(11) . .
N6 C201 H20A 119.1 . .
C202 C201 H20A 119.1 . .
C201 C202 C203 122.4(11) . .
C201 C202 H20B 118.8 . .
C203 C202 H20B 118.8 . .
C202 C203 C204 116.7(11) . .
C202 C203 H20C 121.6 . .
C204 C203 H20C 121.6 . .
C203 C204 C205 119.7(11) . .
C203 C204 H20D 120.1 . .
C205 C204 H20D 120.1 . .
N6 C205 C204 121.3(9) . .
N6 C205 C206 114.6(8) . .
C204 C205 C206 124.1(9) . .
N5 C206 C205 120.2(9) . .
N5 C206 H20E 119.9 . .
C205 C206 H20E 119.9 . .
C208 C207 N5 119.7(8) . .
C208 C207 C212 121.2(8) . .
N5 C207 C212 118.9(8) . .
C207 C208 C209 118.5(9) . .
C207 C208 H20F 120.8 . .
C209 C208 H20F 120.8 . .
C208 C209 C210 121.3(8) . .
C208 C209 H20G 119.3 . .
C210 C209 H20G 119.3 . .
C209 C210 C211 121.2(8) . .
C209 C210 C213 121.3(8) . .
C211 C210 C213 117.5(8) . .
C212 C211 C210 117.6(8) . .
C212 C211 Ir1 128.8(6) . .
C210 C211 Ir1 113.4(6) . .
C211 C212 C207 120.0(8) . .
C211 C212 H21A 120.0 . .
C207 C212 H21A 120.0 . .
N4 C213 C214 120.1(8) . .
N4 C213 C210 114.6(8) . .
C214 C213 C210 125.3(8) . .
C213 C214 C215 119.8(10) . .
C213 C214 H21B 120.1 . .
C215 C214 H21B 120.1 . .
C216 C215 C214 118.9(10) . .
C216 C215 H21C 120.5 . .
C214 C215 H21C 120.5 . .
C215 C216 C217 120.0(10) . .
C215 C216 H21D 120.0 . .
C217 C216 H21D 120.0 . .
N4 C217 C216 121.2(9) . .
N4 C217 H21E 119.4 . .
C216 C217 H21E 119.4 . .
N7 C301 C302 121.0(8) . .
N7 C301 H30A 119.5 . .
C302 C301 H30A 119.5 . .
C303 C302 C301 119.3(9) . .
C303 C302 H30B 120.3 . .
C301 C302 H30B 120.3 . .
C304 C303 C302 119.6(9) . .
C304 C303 H30C 120.2 . .
C302 C303 H30C 120.2 . .
C303 C304 C305 120.3(10) . .
C303 C304 H30D 119.8 . .
C305 C304 H30D 119.8 . .
N7 C305 C304 120.2(8) . .
N7 C305 C306 113.9(7) . .
C304 C305 C306 125.9(9) . .
C307 C306 C311 122.2(8) . .
C307 C306 C305 120.9(8) . .
C311 C306 C305 116.9(8) . .
C308 C307 C306 120.7(8) . .
C308 C307 H30E 119.7 . .
C306 C307 H30E 119.7 . .
C307 C308 C309 117.8(8) . .
C307 C308 H30F 121.1 . .
C309 C308 H30F 121.1 . .
C310 C309 C308 122.6(9) . .
C310 C309 N8 118.6(8) . .
C308 C309 N8 118.7(8) . .
C309 C310 C311 121.5(8) . .
C309 C310 H31A 119.2 . .
C311 C310 H31A 119.2 . .
C310 C311 C306 114.9(8) . .
C310 C311 Ir1 131.1(6) . .
C306 C311 Ir1 113.9(6) . .
N8 C312 C313 121.0(9) . .
N8 C312 H31B 119.5 . .
C313 C312 H31B 119.5 . .
N9 C313 C314 122.4(10) . .
N9 C313 C312 115.1(9) . .
C314 C313 C312 122.5(11) . .
C313 C314 C315 117.9(13) . .
C313 C314 H31C 121.1 . .
C315 C314 H31C 121.1 . .
C316 C315 C314 119.8(11) . .
C316 C315 H31D 120.1 . .
C314 C315 H31D 120.1 . .
C315 C316 C317 118.8(12) . .
C315 C316 H31E 120.6 . .
C317 C316 H31E 120.6 . .
N9 C317 C316 120.8(13) . .
N9 C317 H31F 119.6 . .
C316 C317 H31F 119.6 . .
N12 C405 C406 170(2) . .
C405 C406 H40K 109.5 . .
C405 C406 H40L 109.5 . .
H40K C406 H40L 109.5 . .
C405 C406 H40M 109.5 . .
H40K C406 H40M 109.5 . .
H40L C406 H40M 109.5 . .
N13 C407 C408 178.2(14) . .
C407 C408 H40H 109.5 . .
C407 C408 H40I 109.5 . .
H40H C408 H40I 109.5 . .
C407 C408 H40J 109.5 . .
H40H C408 H40J 109.5 . .
H40I C408 H40J 109.5 . .
C502 C501 H50A 109.5 . .
C502 C501 H50B 109.5 . .
H50A C501 H50B 109.5 . .
C502 C501 H50C 109.5 . .
H50A C501 H50C 109.5 . .
H50B C501 H50C 109.5 . .
O50' C502 O50 66(3) . .
O50' C502 C501 115(4) . .
O50 C502 C501 167(4) . .
O50' C502 H50D 129.5 . .
O50 C502 H50D 93.9 . .
C501 C502 H50D 93.9 . .
O50' C502 H50E 39.2 . .
O50 C502 H50E 93.9 . .
C501 C502 H50E 93.9 . .
H50D C502 H50E 103.1 . .
O50' C503 O50 67(3) . .
O50' C503 C504 92(4) . .
O50 C503 C504 159(4) . .
O50' C503 H50I 131.5 . .
O50 C503 H50I 96.4 . .
C504 C503 H50I 96.4 . .
O50' C503 H50J 122.9 . .
O50 C503 H50J 96.4 . .
C504 C503 H50J 96.4 . .
H50I C503 H50J 103.4 . .
C503 C504 H50F 109.5 . .
C503 C504 H50G 109.5 . .
H50F C504 H50G 109.5 . .
C503 C504 H50H 109.5 . .
H50F C504 H50H 109.5 . .
H50G C504 H50H 109.5 . .
O32' Cl3 O31 68.0(15) . .
O32' Cl3 O33 121.3(11) . .
O31 Cl3 O33 108.6(11) . .
O32' Cl3 O34 114.5(12) . .
O31 Cl3 O34 129.2(14) . .
O33 Cl3 O34 110.4(5) . .
O32' Cl3 O31' 107.2(16) . .
O31 Cl3 O31' 43.3(12) . .
O33 Cl3 O31' 103.1(10) . .
O34 Cl3 O31' 96.5(10) . .
O32' Cl3 O32 33.3(12) . .
O31 Cl3 O32 98.9(14) . .
O33 Cl3 O32 100.4(8) . .
O34 Cl3 O32 104.7(9) . .
O31' Cl3 O32 140.4(13) . .
O11 Cl1 O12 106.2(6) . .
O11 Cl1 O13 109.0(8) . .
O12 Cl1 O13 107.6(7) . .
O11 Cl1 O14 112.7(7) . .
O12 Cl1 O14 109.7(6) . .
O13 Cl1 O14 111.5(6) . .
O22 Cl2 O21 111.2(7) . .
O22 Cl2 O23 113.6(7) . .
O21 Cl2 O23 105.2(8) . .
O22 Cl2 O24 109.0(8) . .
O21 Cl2 O24 107.2(10) . .
O23 Cl2 O24 110.4(9) . .
O31' O31 Cl3 84(2) . .
O31' O31 O32' 131(3) . .
Cl3 O31 O32' 53.8(12) . .
O31 O31' Cl3 52.4(17) . .
Cl3 O32' O31 58.1(13) . .
C503 O50 C502 113(3) . .
C503 O50' C502 114(3) . .

loop_
_geom_bond_atom_site_label_1
_geom_bond_atom_site_label_2
_geom_bond_distance
_geom_bond_site_symmetry_2
Ir1 C311 2.009(8) .
Ir1 C111 2.028(8) .
Ir1 C211 2.033(8) .
Ir1 N1 2.113(7) .
Ir1 N7 2.128(6) .
Ir1 N4 2.139(7) .
Co1 N12 2.078(9) .
Co1 N8 2.100(7) .
Co1 N13 2.107(8) .
Co1 N9 2.125(8) .
Co1 N5 2.127(7) 2_656
Co1 N6 2.129(7) 2_656
Co2 N3 2.075(9) 2_656
Co2 N3 2.075(9) .
Co2 N10 2.109(18) 2_656
Co2 N10 2.109(17) .
Co2 N2 2.118(7) .
Co2 N2 2.118(7) 2_656
Co2 N11 2.16(2) 2_656
Co2 N11 2.16(2) .
N1 C105 1.356(11) .
N1 C101 1.360(11) .
N2 C112 1.260(10) .
N2 C109 1.432(11) .
N3 C117 1.332(12) .
N3 C113 1.350(12) .
N4 C213 1.349(11) .
N4 C217 1.356(11) .
N5 C206 1.280(11) .
N5 C207 1.423(11) .
N5 Co1 2.127(7) 2_656
N6 C201 1.307(12) .
N6 C205 1.353(12) .
N6 Co1 2.129(7) 2_656
N7 C301 1.346(11) .
N7 C305 1.346(11) .
N8 C312 1.283(12) .
N8 C309 1.465(12) .
N9 C313 1.341(13) .
N9 C317 1.350(12) .
N10 C401 1.11(3) .
C401 C402 1.89(6) .
C402 H40B 0.9600 .
C402 H40C 0.9600 .
C402 H40D 0.9600 .
N11 C403 1.15(3) .
C403 C404 1.563(18) .
C404 H40E 0.9600 .
C404 H40F 0.9600 .
C404 H40G 0.9600 .
N12 C405 1.09(3) .
N13 C407 1.104(13) .
C101 C102 1.362(13) .
C101 H10A 0.9300 .
C102 C103 1.375(14) .
C102 H10B 0.9300 .
C103 C104 1.366(13) .
C103 H10C 0.9300 .
C104 C105 1.417(11) .
C104 H10D 0.9300 .
C105 C106 1.479(11) .
C106 C107 1.387(12) .
C106 C111 1.434(11) .
C107 C108 1.392(12) .
C107 H10E 0.9300 .
C108 C109 1.364(11) .
C108 H10F 0.9300 .
C109 C110 1.396(11) .
C110 C111 1.403(11) .
C110 H11A 0.9300 .
C112 C113 1.487(12) .
C112 H11B 0.9300 .
C113 C114 1.393(13) .
C114 C115 1.374(15) .
C114 H11C 0.9300 .
C115 C116 1.297(18) .
C115 H11D 0.9300 .
C116 C117 1.434(19) .
C116 H11E 0.9300 .
C117 H11F 0.9300 .
C201 C202 1.345(15) .
C201 H20A 0.9300 .
C202 C203 1.347(17) .
C202 H20B 0.9300 .
C203 C204 1.364(15) .
C203 H20C 0.9300 .
C204 C205 1.372(13) .
C204 H20D 0.9300 .
C205 C206 1.465(13) .
C206 H20E 0.9300 .
C207 C208 1.377(12) .
C207 C212 1.424(12) .
C208 C209 1.384(13) .
C208 H20F 0.9300 .
C209 C210 1.389(12) .
C209 H20G 0.9300 .
C210 C211 1.407(11) .
C210 C213 1.456(12) .
C211 C212 1.400(11) .
C212 H21A 0.9300 .
C213 C214 1.381(12) .
C214 C215 1.393(14) .
C214 H21B 0.9300 .
C215 C216 1.357(14) .
C215 H21C 0.9300 .
C216 C217 1.364(13) .
C216 H21D 0.9300 .
C217 H21E 0.9300 .
C301 C302 1.386(12) .
C301 H30A 0.9300 .
C302 C303 1.377(13) .
C302 H30B 0.9300 .
C303 C304 1.336(14) .
C303 H30C 0.9300 .
C304 C305 1.403(13) .
C304 H30D 0.9300 .
C305 C306 1.468(12) .
C306 C307 1.408(12) .
C306 C311 1.418(11) .
C307 C308 1.369(13) .
C307 H30E 0.9300 .
C308 C309 1.383(13) .
C308 H30F 0.9300 .
C309 C310 1.380(12) .
C310 C311 1.410(12) .
C310 H31A 0.9300 .
C312 C313 1.410(14) .
C312 H31B 0.9300 .
C313 C314 1.393(14) .
C314 C315 1.408(17) .
C314 H31C 0.9300 .
C315 C316 1.386(19) .
C315 H31D 0.9300 .
C316 C317 1.412(16) .
C316 H31E 0.9300 .
C317 H31F 0.9300 .
C405 C406 1.73(4) .
C406 H40K 0.9600 .
C406 H40L 0.9600 .
C406 H40M 0.9600 .
C407 C408 1.503(16) .
C408 H40H 0.9600 .
C408 H40I 0.9600 .
C408 H40J 0.9600 .
C501 C502 1.59(2) .
C501 H50A 0.9600 .
C501 H50B 0.9600 .
C501 H50C 0.9600 .
C502 O50' 1.57(3) .
C502 O50 1.58(3) .
C502 H50D 0.9700 .
C502 H50E 0.9700 .
C503 O50' 1.56(3) .
C503 O50 1.57(3) .
C503 C504 1.57(3) .
C503 H50I 0.9700 .
C503 H50J 0.9700 .
C504 H50F 0.9600 .
C504 H50G 0.9600 .
C504 H50H 0.9600 .
Cl3 O32' 1.255(19) .
Cl3 O31 1.32(2) .
Cl3 O33 1.409(8) .
Cl3 O34 1.411(9) .
Cl3 O31' 1.66(3) .
Cl3 O32 1.734(17) .
Cl1 O11 1.410(9) .
Cl1 O12 1.429(9) .
Cl1 O13 1.440(10) .
Cl1 O14 1.456(10) .
Cl2 O22 1.360(8) .
Cl2 O21 1.364(12) .
Cl2 O23 1.391(11) .
Cl2 O24 1.422(12) .
O31 O31' 1.14(3) .
O31 O32' 1.44(3) .

loop_
_geom_torsion_atom_site_label_1
_geom_torsion_atom_site_label_2
_geom_torsion_atom_site_label_3
_geom_torsion_atom_site_label_4
_geom_torsion
_geom_torsion_site_symmetry_1
C311 Ir1 N1 C105 -77(2) .
C111 Ir1 N1 C105 7.2(6) .
C211 Ir1 N1 C105 103.6(6) .
N7 Ir1 N1 C105 -84.7(6) .
N4 Ir1 N1 C105 -177.0(6) .
C311 Ir1 N1 C101 98(2) .
C111 Ir1 N1 C101 -177.8(8) .
C211 Ir1 N1 C101 -81.4(8) .
N7 Ir1 N1 C101 90.3(7) .
N4 Ir1 N1 C101 -2.0(7) .
N3 Co2 N2 C112 -168.4(6) 2_656
N3 Co2 N2 C112 10.7(6) .
N10 Co2 N2 C112 -73(7) 2_656
N10 Co2 N2 C112 -67.2(8) .
N2 Co2 N2 C112 112.4(7) 2_656
N11 Co2 N2 C112 30.0(19) 2_656
N11 Co2 N2 C112 -86.8(8) .
N3 Co2 N2 C109 -3.5(7) 2_656
N3 Co2 N2 C109 175.7(7) .
N10 Co2 N2 C109 92(7) 2_656
N10 Co2 N2 C109 97.7(8) .
N2 Co2 N2 C109 -82.7(6) 2_656
N11 Co2 N2 C109 -165.1(18) 2_656
N11 Co2 N2 C109 78.1(8) .
N3 Co2 N3 C117 -45.7(8) 2_656
N10 Co2 N3 C117 -4.9(10) 2_656
N10 Co2 N3 C117 -86.7(10) .
N2 Co2 N3 C117 -179.9(9) .
N2 Co2 N3 C117 88.3(8) 2_656
N11 Co2 N3 C117 6.3(10) 2_656
N11 Co2 N3 C117 -97.6(10) .
N3 Co2 N3 C113 123.4(6) 2_656
N10 Co2 N3 C113 164.2(8) 2_656
N10 Co2 N3 C113 82.4(8) .
N2 Co2 N3 C113 -10.9(6) .
N2 Co2 N3 C113 -102.6(6) 2_656
N11 Co2 N3 C113 175.4(8) 2_656
N11 Co2 N3 C113 71.4(8) .
C311 Ir1 N4 C213 109.7(6) .
C111 Ir1 N4 C213 -49(2) .
C211 Ir1 N4 C213 11.0(6) .
N1 Ir1 N4 C213 -77.4(6) .
N7 Ir1 N4 C213 -170.5(6) .
C311 Ir1 N4 C217 -77.8(7) .
C111 Ir1 N4 C217 123.4(18) .
C211 Ir1 N4 C217 -176.5(8) .
N1 Ir1 N4 C217 95.2(7) .
N7 Ir1 N4 C217 2.0(7) .
C311 Ir1 N7 C301 -176.6(8) .
C111 Ir1 N7 C301 -78.0(7) .
C211 Ir1 N7 C301 105(2) .
N1 Ir1 N7 C301 2.4(7) .
N4 Ir1 N7 C301 94.5(7) .
C311 Ir1 N7 C305 9.9(6) .
C111 Ir1 N7 C305 108.4(6) .
C211 Ir1 N7 C305 -69(2) .
N1 Ir1 N7 C305 -171.2(6) .
N4 Ir1 N7 C305 -79.0(6) .
N12 Co1 N8 C312 8(2) .
N13 Co1 N8 C312 -68.0(7) .
N9 Co1 N8 C312 18.2(6) .
N5 Co1 N8 C312 123.0(7) 2_656
N6 Co1 N8 C312 -157.6(6) 2_656
N12 Co1 N8 C309 168.2(16) .
N13 Co1 N8 C309 92.2(7) .
N9 Co1 N8 C309 178.4(7) .
N5 Co1 N8 C309 -76.8(7) 2_656
N6 Co1 N8 C309 2.5(7) 2_656
N12 Co1 N9 C313 159.3(6) .
N8 Co1 N9 C313 -18.6(6) .
N13 Co1 N9 C313 70.6(6) .
N5 Co1 N9 C313 -115.4(6) 2_656
N6 Co1 N9 C313 40(4) 2_656
N12 Co1 N9 C317 -5.9(8) .
N8 Co1 N9 C317 176.2(8) .
N13 Co1 N9 C317 -94.6(8) .
N5 Co1 N9 C317 79.4(8) 2_656
N6 Co1 N9 C317 -125(4) 2_656
N3 Co2 N10 C401 -148(8) 2_656
N3 Co2 N10 C401 31(8) .
N10 Co2 N10 C401 -71(8) 2_656
N2 Co2 N10 C401 109(8) .
N2 Co2 N10 C401 -65(11) 2_656
N11 Co2 N10 C401 -52(8) 2_656
N11 Co2 N10 C401 179(100) .
Co2 N10 C401 C402 -15(12) .
N3 Co2 N11 C403 91(8) 2_656
N3 Co2 N11 C403 -90(8) .
N10 Co2 N11 C403 169(8) 2_656
N10 Co2 N11 C403 -122(9) .
N2 Co2 N11 C403 -13(8) .
N2 Co2 N11 C403 72(9) 2_656
N11 Co2 N11 C403 -175(8) 2_656
Co2 N11 C403 C404 -39(22) .
N8 Co1 N12 C405 78(5) .
N13 Co1 N12 C405 154(4) .
N9 Co1 N12 C405 68(4) .
N5 Co1 N12 C405 -38(4) 2_656
N6 Co1 N12 C405 -116(4) 2_656
N12 Co1 N13 C407 14(27) .
N8 Co1 N13 C407 -178(100) .
N9 Co1 N13 C407 105(27) .
N5 Co1 N13 C407 -50(28) 2_656
N6 Co1 N13 C407 -78(27) 2_656
C105 N1 C101 C102 0.4(13) .
Ir1 N1 C101 C102 -174.5(7) .
N1 C101 C102 C103 0.7(15) .
C101 C102 C103 C104 -0.7(15) .
C102 C103 C104 C105 -0.3(14) .
C101 N1 C105 C104 -1.4(12) .
Ir1 N1 C105 C104 174.1(6) .
C101 N1 C105 C106 177.5(7) .
Ir1 N1 C105 C106 -7.0(9) .
C103 C104 C105 N1 1.4(13) .
C103 C104 C105 C106 -177.4(8) .
N1 C105 C106 C107 -174.0(8) .
C104 C105 C106 C107 4.9(13) .
N1 C105 C106 C111 2.1(11) .
C104 C105 C106 C111 -179.0(8) .
C111 C106 C107 C108 -0.9(13) .
C105 C106 C107 C108 174.9(8) .
C106 C107 C108 C109 -1.5(13) .
C107 C108 C109 C110 3.5(13) .
C107 C108 C109 N2 -179.8(7) .
C112 N2 C109 C108 50.5(11) .
Co2 N2 C109 C108 -113.7(8) .
C112 N2 C109 C110 -132.7(8) .
Co2 N2 C109 C110 63.1(10) .
C108 C109 C110 C111 -3.0(13) .
N2 C109 C110 C111 -179.6(7) .
C109 C110 C111 C106 0.5(11) .
C109 C110 C111 Ir1 -177.9(6) .
C107 C106 C111 C110 1.4(12) .
C105 C106 C111 C110 -174.6(7) .
C107 C106 C111 Ir1 -179.9(6) .
C105 C106 C111 Ir1 4.0(9) .
C311 Ir1 C111 C110 -14.6(8) .
C211 Ir1 C111 C110 84.9(8) .
N1 Ir1 C111 C110 172.6(8) .
N7 Ir1 C111 C110 -94.7(8) .
N4 Ir1 C111 C110 143.9(16) .
C311 Ir1 C111 C106 167.0(6) .
C211 Ir1 C111 C106 -93.5(6) .
N1 Ir1 C111 C106 -5.8(6) .
N7 Ir1 C111 C106 86.9(6) .
N4 Ir1 C111 C106 -34(2) .
C109 N2 C112 C113 -175.3(7) .
Co2 N2 C112 C113 -9.0(10) .
C117 N3 C113 C114 4.4(14) .
Co2 N3 C113 C114 -166.1(7) .
C117 N3 C113 C112 -179.8(8) .
Co2 N3 C113 C112 9.7(10) .
N2 C112 C113 N3 -0.4(12) .
N2 C112 C113 C114 175.5(9) .
N3 C113 C114 C115 -2.6(15) .
C112 C113 C114 C115 -178.1(9) .
C113 C114 C115 C116 -1.5(17) .
C114 C115 C116 C117 3.6(19) .
C113 N3 C117 C116 -2.2(15) .
Co2 N3 C117 C116 166.5(8) .
C115 C116 C117 N3 -1.7(19) .
C205 N6 C201 C202 -2.3(17) .
Co1 N6 C201 C202 167.6(10) 2_656
N6 C201 C202 C203 -1(2) .
C201 C202 C203 C204 2(2) .
C202 C203 C204 C205 0.3(19) .
C201 N6 C205 C204 4.4(15) .
Co1 N6 C205 C204 -167.0(8) 2_656
C201 N6 C205 C206 -176.6(9) .
Co1 N6 C205 C206 11.9(10) 2_656
C203 C204 C205 N6 -3.4(17) .
C203 C204 C205 C206 177.7(11) .
C207 N5 C206 C205 -171.9(8) .
Co1 N5 C206 C205 -11.8(11) 2_656
N6 C205 C206 N5 -0.1(14) .
C204 C205 C206 N5 178.8(10) .
C206 N5 C207 C208 51.1(12) .
Co1 N5 C207 C208 -106.1(9) 2_656
C206 N5 C207 C212 -133.4(9) .
Co1 N5 C207 C212 69.4(10) 2_656
N5 C207 C208 C209 179.0(8) .
C212 C207 C208 C209 3.6(14) .
C207 C208 C209 C210 0.8(14) .
C208 C209 C210 C211 -4.0(14) .
C208 C209 C210 C213 175.9(9) .
C209 C210 C211 C212 2.6(12) .
C213 C210 C211 C212 -177.4(8) .
C209 C210 C211 Ir1 -172.7(7) .
C213 C210 C211 Ir1 7.3(10) .
C311 Ir1 C211 C212 88.2(8) .
C111 Ir1 C211 C212 -11.7(8) .
N1 Ir1 C211 C212 -91.8(8) .
N7 Ir1 C211 C212 165.6(16) .
N4 Ir1 C211 C212 175.9(8) .
C311 Ir1 C211 C210 -97.2(6) .
C111 Ir1 C211 C210 162.9(6) .
N1 Ir1 C211 C210 82.8(6) .
N7 Ir1 C211 C210 -20(2) .
N4 Ir1 C211 C210 -9.5(6) .
C210 C211 C212 C207 1.8(12) .
Ir1 C211 C212 C207 176.3(6) .
C208 C207 C212 C211 -5.0(13) .
N5 C207 C212 C211 179.6(7) .
C217 N4 C213 C214 -0.2(13) .
Ir1 N4 C213 C214 172.8(7) .
C217 N4 C213 C210 176.8(8) .
Ir1 N4 C213 C210 -10.1(9) .
C209 C210 C213 N4 -177.8(8) .
C211 C210 C213 N4 2.2(12) .
C209 C210 C213 C214 -0.9(15) .
C211 C210 C213 C214 179.1(9) .
N4 C213 C214 C215 -0.3(15) .
C210 C213 C214 C215 -177.0(9) .
C213 C214 C215 C216 2.6(16) .
C214 C215 C216 C217 -4.4(17) .
C213 N4 C217 C216 -1.6(14) .
Ir1 N4 C217 C216 -173.7(7) .
C215 C216 C217 N4 4.0(16) .
C305 N7 C301 C302 0.6(13) .
Ir1 N7 C301 C302 -172.7(7) .
N7 C301 C302 C303 1.3(15) .
C301 C302 C303 C304 -2.4(17) .
C302 C303 C304 C305 1.5(17) .
C301 N7 C305 C304 -1.4(13) .
Ir1 N7 C305 C304 172.5(8) .
C301 N7 C305 C306 177.1(8) .
Ir1 N7 C305 C306 -8.9(10) .
C303 C304 C305 N7 0.4(16) .
C303 C304 C305 C306 -178.0(10) .
N7 C305 C306 C307 -177.9(8) .
C304 C305 C306 C307 0.6(15) .
N7 C305 C306 C311 1.8(12) .
C304 C305 C306 C311 -179.8(9) .
C311 C306 C307 C308 -4.5(15) .
C305 C306 C307 C308 175.1(9) .
C306 C307 C308 C309 0.8(15) .
C307 C308 C309 C310 1.7(14) .
C307 C308 C309 N8 -177.6(8) .
C312 N8 C309 C310 -134.8(9) .
Co1 N8 C309 C310 66.7(10) .
C312 N8 C309 C308 44.5(12) .
Co1 N8 C309 C308 -114.0(8) .
C308 C309 C310 C311 -0.7(13) .
N8 C309 C310 C311 178.6(7) .
C309 C310 C311 C306 -2.7(12) .
C309 C310 C311 Ir1 176.1(6) .
C307 C306 C311 C310 5.3(13) .
C305 C306 C311 C310 -174.4(8) .
C307 C306 C311 Ir1 -173.7(7) .
C305 C306 C311 Ir1 6.7(10) .
C111 Ir1 C311 C310 81.8(8) .
C211 Ir1 C311 C310 -15.8(8) .
N1 Ir1 C311 C310 164(2) .
N7 Ir1 C311 C310 172.7(8) .
N4 Ir1 C311 C310 -95.0(8) .
C111 Ir1 C311 C306 -99.4(6) .
C211 Ir1 C311 C306 163.0(6) .
N1 Ir1 C311 C306 -17(3) .
N7 Ir1 C311 C306 -8.5(6) .
N4 Ir1 C311 C306 83.8(6) .
C309 N8 C312 C313 -177.5(8) .
Co1 N8 C312 C313 -16.0(11) .
C317 N9 C313 C314 3.2(14) .
Co1 N9 C313 C314 -163.3(8) .
C317 N9 C313 C312 -177.1(8) .
Co1 N9 C313 C312 16.4(10) .
N8 C312 C313 N9 -0.4(14) .
N8 C312 C313 C314 179.3(9) .
N9 C313 C314 C315 -2.5(15) .
C312 C313 C314 C315 177.9(10) .
C313 C314 C315 C316 -0.5(17) .
C314 C315 C316 C317 2.6(17) .
C313 N9 C317 C316 -0.9(14) .
Co1 N9 C317 C316 163.1(7) .
C315 C316 C317 N9 -1.9(16) .
Co1 N12 C405 C406 -168(12) .
Co1 N13 C407 C408 43(66) .
O32' Cl3 O31 O31' 153(3) .
O33 Cl3 O31 O31' -89(2) .
O34 Cl3 O31 O31' 49(2) .
O32 Cl3 O31 O31' 166.3(19) .
O33 Cl3 O31 O32' 117.1(13) .
O34 Cl3 O31 O32' -104.3(15) .
O31' Cl3 O31 O32' -153(3) .
O32 Cl3 O31 O32' 12.9(16) .
O32' O31 O31' Cl3 29(2) .
O32' Cl3 O31' O31 -26(2) .
O33 Cl3 O31' O31 103(2) .
O34 Cl3 O31' O31 -144(2) .
O32 Cl3 O31' O31 -21(3) .
O33 Cl3 O32' O31 -99.0(16) .
O34 Cl3 O32' O31 124.4(16) .
O31' Cl3 O32' O31 18.7(18) .
O32 Cl3 O32' O31 -156(3) .
O31' O31 O32' Cl3 -36(3) .
O50' C503 O50 C502 1(4) .
C504 C503 O50 C502 -3(19) .
O50' C502 O50 C503 -1(4) .
C501 C502 O50 C503 -101(19) .
O50 C503 O50' C502 -2(4) .
C504 C503 O50' C502 177(5) .
O50 C502 O50' C503 1(4) .
C501 C502 O50' C503 168(4) .
